data_2311888
loop_
_publ_author_name
'Schwendtner, Karolina'
'Kolitsch, Uwe'

_publ_section_title
;
 M<sup>3+</sup>(H<sub>2</sub>AsO<sub>4</sub>)(H<sub>2</sub>As<sub>2</sub>O<sub>7</sub>)
 (M<sup>3+</sup> = Al, Ga) and
 In<sub>2</sub>(H<sub>2</sub>AsO<sub>4</sub>)<sub>2</sub>(H<sub>2</sub>As<sub>2</sub>O<sub>7</sub>)<sub>2</sub>:
 a new layer structure type and a new framework structure type containing
 the rare H<sub>2</sub>As<sub>2</sub>O<sub>7</sub><sup>2-</sup> group.
;
_journal_coeditor_code LY3048
_journal_issue 'Pt 8'
_journal_name_full 'Acta crystallographica. Section C, Structural chemistry'
_journal_page_first 600
_journal_page_last 608
_journal_paper_doi 10.1107/S2053229617009676
_journal_volume 73
_journal_year 2017
_chemical_formula_iupac 'In2 (H2 As1 O4)2 (H2 As2 O7)2'
_chemical_formula_structural 'In2 (H2 As1 O4)2 (H2 As2 O7)2'
_chemical_formula_sum 'As6 H8 In2 O22'
_chemical_formula_weight 1039.22
_chemical_name_common 'indum dihydrogen arsenate dihydrogen diarsenate'
_chemical_name_systematic 'Diindium bis[dihydrogen arsenate(V)] bis[dihydrogen diarsenate(V)]'
_space_group_crystal_system monoclinic
_space_group_IT_number 14
_space_group_name_Hall '-P 2yn'
_space_group_name_H-M_alt 'P 1 21/n 1'
_atom_sites_solution_hydrogens difmap
_atom_sites_solution_primary direct
_atom_sites_solution_secondary difmap
_audit_creation_method SHELXL-2016/6
_cell_angle_alpha 90
_cell_angle_beta 101.40(3)
_cell_angle_gamma 90
_cell_formula_units_Z 4
_cell_length_a 12.487(2)
_cell_length_b 11.529(2)
_cell_length_c 12.553(3)
_cell_measurement_reflns_used 6682
_cell_measurement_temperature 293(2)
_cell_measurement_theta_max 32.577
_cell_measurement_theta_min 2.037
_cell_volume 1771.5(6)
_computing_cell_refinement
;
SCALEPACK (Otwinowski <i>et al.</i>, 2003)
;
_computing_data_collection
;
COLLECT (Nonius, 2003)
;
_computing_data_reduction
;
DENZO and SCALEPACK (Otwinowski <i>et al.</i>, 2003)
;
_computing_molecular_graphics
;
DIAMOND (Brandenburg, 2005)
;
_computing_structure_refinement
;
SHELXL2016 (Sheldrick, 2015)
;
_computing_structure_solution
;
SHELXS97 (Sheldrick, 2008)
;
_diffrn_ambient_temperature 293(2)
_diffrn_measured_fraction_theta_full 0.995
_diffrn_measured_fraction_theta_max 0.997
_diffrn_measurement_device_type 'Nonius KappaCCD single-crystal four-circle'
_diffrn_measurement_method '\f and \w scans'
_diffrn_radiation_type MoK\a
_diffrn_radiation_wavelength 0.71073
_diffrn_reflns_av_R_equivalents 0.0206
_diffrn_reflns_limit_h_max 18
_diffrn_reflns_limit_h_min -18
_diffrn_reflns_limit_k_max 17
_diffrn_reflns_limit_k_min -17
_diffrn_reflns_limit_l_max 18
_diffrn_reflns_limit_l_min -19
_diffrn_reflns_number 12567
_diffrn_reflns_theta_full 25.242
_diffrn_reflns_theta_max 32.581
_diffrn_reflns_theta_min 2.102
_exptl_absorpt_coefficient_mu 13.841
_exptl_absorpt_correction_T_max 0.6815
_exptl_absorpt_correction_T_min 0.4034
_exptl_absorpt_correction_type multi-scan
_exptl_absorpt_process_details
;
(SCALEPACK; Otwinowski <i>et al.</i>, 2003)
;
_exptl_crystal_colour colourless
_exptl_crystal_density_diffrn 3.897
_exptl_crystal_density_method 'not measured'
_exptl_crystal_description blocky
_exptl_crystal_F_000 1920
_exptl_crystal_size_max 0.080
_exptl_crystal_size_mid 0.070
_exptl_crystal_size_min 0.030
_refine_diff_density_max 2.135
_refine_diff_density_min -1.678
_refine_ls_extinction_coef 0.00083(3)
_refine_ls_extinction_expression Fc^*^=kFc[1+0.001xFc^2^\l^3^/sin(2\q)]^-1/4^
_refine_ls_extinction_method
;
SHELXL2016 (Sheldrick, 2015)
;
_refine_ls_goodness_of_fit_ref 1.222
_refine_ls_hydrogen_treatment refxyz
_refine_ls_matrix_type full
_refine_ls_number_parameters 299
_refine_ls_number_reflns 6428
_refine_ls_number_restraints 6
_refine_ls_restrained_S_all 1.222
_refine_ls_R_factor_all 0.0422
_refine_ls_R_factor_gt 0.0338
_refine_ls_shift/su_max 0.001
_refine_ls_shift/su_mean 0.000
_refine_ls_structure_factor_coef Fsqd
_refine_ls_weighting_details 'w=1/[\s^2^(Fo^2^)+19.0117P] where P=(Fo^2^+2Fc^2^)/3'
_refine_ls_weighting_scheme calc
_refine_ls_wR_factor_gt 0.0698
_refine_ls_wR_factor_ref 0.0718
_reflns_number_gt 5562
_reflns_number_total 6428
_reflns_threshold_expression 'I > 2\s(I)'
_cod_data_source_file ly3048sup1.cif
_cod_data_source_block In2H2AsO42H2As2O72
_cod_original_sg_symbol_H-M 'P 21/n'
_cod_database_code 2311888
_shelx_space_group_comment
;
The symmetry employed for this shelxl refinement is uniquely defined
by the following loop, which should always be used as a source of
symmetry information in preference to the above space-group names.
They are only intended as comments.
;
_shelx_estimated_absorpt_t_min 0.404
_shelx_estimated_absorpt_t_max 0.682

loop_
_space_group_symop_operation_xyz
'x, y, z'
'-x+1/2, y+1/2, -z+1/2'
'-x, -y, -z'
'x-1/2, -y-1/2, z-1/2'

loop_
_atom_site_type_symbol
_atom_site_label
_atom_site_fract_x
_atom_site_fract_y
_atom_site_fract_z
_atom_site_U_iso_or_equiv
_atom_site_adp_type
_atom_site_calc_flag
_atom_site_occupancy
In In1 0.74844(3) 1.00138(3) 0.73467(3) 0.00950(7) Uani d 1
In In2 0.73920(3) 0.98874(3) 0.23819(3) 0.00933(7) Uani d 1
As As1 0.77893(4) 0.60833(4) 0.51413(4) 0.01103(9) Uani d 1
As As2 0.77259(4) 0.88225(4) 0.49339(4) 0.01012(9) Uani d 1
As As3 0.99559(4) 0.60869(4) 0.21703(4) 0.01123(9) Uani d 1
As As4 0.99662(4) 0.88304(4) 0.22744(4) 0.00994(9) Uani d 1
As As5 0.89658(4) 0.75944(4) 0.83829(4) 0.01077(9) Uani d 1
As As6 0.66222(4) 0.72935(4) 0.10470(4) 0.01034(9) Uani d 1
O O1 0.7315(3) 0.6058(3) 0.3820(3) 0.0155(7) Uani d 1
O O2 0.7086(3) 0.5319(3) 0.5889(3) 0.0165(7) Uani d 1
O O3 0.9141(3) 0.5786(4) 0.5351(3) 0.0240(9) Uani d 1
O O4 0.7653(4) 0.7507(3) 0.5572(3) 0.0211(8) Uani d 1
O O5 0.7187(3) 0.8680(3) 0.3629(3) 0.0141(7) Uani d 1
O O6 0.7124(3) 0.9760(3) 0.5620(3) 0.0150(7) Uani d 1
O O7 0.9101(3) 0.9130(4) 0.5153(3) 0.0235(8) Uani d 1
O O8 1.1287(3) 0.6170(3) 0.2610(3) 0.0170(7) Uani d 1
O O9 0.9331(3) 0.5205(3) 0.2893(3) 0.0166(7) Uani d 1
O O10 0.9713(3) 0.5814(4) 0.0812(3) 0.0223(8) Uani d 1
O O11 0.9421(3) 0.7458(3) 0.2327(4) 0.0205(8) Uani d 1
O O12 0.9160(3) 0.9635(3) 0.2866(3) 0.0168(7) Uani d 1
O O13 1.1270(3) 0.8780(3) 0.2866(3) 0.0136(6) Uani d 1
O O14 0.9824(3) 0.9163(4) 0.0927(3) 0.0232(8) Uani d 1
O O15 0.8697(3) 0.6343(3) 0.7753(3) 0.0160(7) Uani d 1
O O16 0.8751(3) 0.8757(3) 0.7583(3) 0.0154(7) Uani d 1
O O17 1.0297(3) 0.7632(4) 0.9070(3) 0.0205(8) Uani d 1
O O18 0.8227(3) 0.7661(4) 0.9400(3) 0.0197(8) Uani d 1
O O19 0.7244(3) 0.8566(3) 0.1211(3) 0.0156(7) Uani d 1
O O20 0.7432(3) 0.6155(3) 0.1360(3) 0.0159(7) Uani d 1
O O21 0.5922(3) 0.7177(4) -0.0267(3) 0.0212(8) Uani d 1
O O22 0.5595(3) 0.7290(3) 0.1772(3) 0.0192(7) Uani d 1
H H3A 0.936(11) 0.560(12) 0.604(4) 0.02(4) Uiso d 0.5
H H3B 0.943(10) 0.512(6) 0.520(11) 0.02(3) Uiso d 0.5
H H7 0.941(6) 0.936(7) 0.464(6) 0.03(2) Uiso d 1
H H10A 1.000(11) 0.522(9) 0.051(10) 0.025 Uiso d 0.5
H H10B 0.906(6) 0.612(12) 0.083(12) 0.03(4) Uiso d 0.5
H H21 0.628(6) 0.702(7) -0.077(5) 0.03(2) Uiso d 1
H H22 0.529(5) 0.661(4) 0.172(6) 0.024(18) Uiso d 1

loop_
_atom_site_aniso_label
_atom_site_aniso_U_11
_atom_site_aniso_U_22
_atom_site_aniso_U_33
_atom_site_aniso_U_12
_atom_site_aniso_U_13
_atom_site_aniso_U_23
In1 0.00939(13) 0.00917(13) 0.01059(13) -0.00086(10) 0.00358(10) -0.00067(10)
In2 0.01051(14) 0.00885(13) 0.00893(13) 0.00052(11) 0.00267(10) 0.00043(10)
As1 0.0149(2) 0.0097(2) 0.0086(2) -0.00043(17) 0.00253(17) 0.00048(15)
As2 0.0126(2) 0.00937(19) 0.00821(19) 0.00074(16) 0.00163(16) -0.00008(15)
As3 0.0088(2) 0.0096(2) 0.0156(2) 0.00034(16) 0.00322(17) 0.00050(16)
As4 0.0083(2) 0.00968(19) 0.0118(2) 0.00057(16) 0.00176(16) -0.00085(15)
As5 0.0101(2) 0.0105(2) 0.0120(2) -0.00028(16) 0.00279(16) 0.00020(16)
As6 0.0114(2) 0.0098(2) 0.0100(2) 0.00007(16) 0.00235(16) -0.00102(15)
O1 0.0265(19) 0.0121(15) 0.0079(14) 0.0042(14) 0.0036(13) -0.0029(12)
O2 0.0187(18) 0.0185(17) 0.0128(16) -0.0053(14) 0.0045(13) 0.0020(13)
O3 0.0156(19) 0.035(2) 0.0211(19) 0.0050(17) 0.0037(15) 0.0078(17)
O4 0.042(2) 0.0101(16) 0.0112(16) -0.0009(16) 0.0055(16) -0.0006(12)
O5 0.0219(18) 0.0108(15) 0.0086(14) -0.0037(13) 0.0000(13) 0.0008(11)
O6 0.0189(17) 0.0146(16) 0.0116(15) 0.0057(13) 0.0031(13) -0.0018(12)
O7 0.0128(18) 0.037(2) 0.021(2) 0.0001(16) 0.0037(15) 0.0000(17)
O8 0.0077(15) 0.0158(16) 0.0276(19) 0.0029(13) 0.0036(14) -0.0059(14)
O9 0.0108(16) 0.0171(17) 0.0217(18) -0.0037(13) 0.0029(13) 0.0075(14)
O10 0.020(2) 0.033(2) 0.0142(17) -0.0040(17) 0.0045(15) -0.0016(15)
O11 0.0105(16) 0.0086(15) 0.043(2) -0.0003(13) 0.0066(16) 0.0007(15)
O12 0.0100(16) 0.0213(18) 0.0185(17) 0.0031(13) 0.0013(13) -0.0054(14)
O13 0.0092(15) 0.0131(15) 0.0176(16) -0.0030(12) 0.0009(12) 0.0029(13)
O14 0.024(2) 0.033(2) 0.0117(17) -0.0002(17) 0.0021(15) 0.0028(15)
O15 0.0165(17) 0.0118(16) 0.0217(18) -0.0021(13) 0.0088(14) -0.0025(13)
O16 0.0164(17) 0.0119(15) 0.0191(17) 0.0048(13) 0.0063(14) 0.0041(13)
O17 0.0121(16) 0.030(2) 0.0181(18) -0.0018(15) 0.0005(14) 0.0015(15)
O18 0.0192(18) 0.029(2) 0.0141(16) -0.0033(15) 0.0103(14) 0.0009(15)
O19 0.0197(18) 0.0128(16) 0.0149(16) -0.0031(13) 0.0050(14) -0.0032(12)
O20 0.0186(18) 0.0122(15) 0.0177(17) 0.0021(13) 0.0058(14) 0.0044(13)
O21 0.0181(18) 0.034(2) 0.0096(16) 0.0027(16) -0.0015(14) -0.0051(15)
O22 0.0187(18) 0.0192(18) 0.0213(18) -0.0041(15) 0.0077(15) -0.0053(15)

loop_
_atom_type_symbol
_atom_type_description
_atom_type_scat_dispersion_real
_atom_type_scat_dispersion_imag
_atom_type_scat_source
O O 0.0106 0.0060 'International Tables Vol C Tables 4.2.6.8 and 6.1.1.4'
As As 0.0499 2.0058 'International Tables Vol C Tables 4.2.6.8 and 6.1.1.4'
In In -0.7276 1.3100 'International Tables Vol C Tables 4.2.6.8 and 6.1.1.4'
H H 0.0000 0.0000 'International Tables Vol C Tables 4.2.6.8 and 6.1.1.4'

loop_
_geom_angle_atom_site_label_1
_geom_angle_atom_site_label_2
_geom_angle_atom_site_label_3
_geom_angle_site_symmetry_1
_geom_angle_site_symmetry_3
_geom_angle
O8 In1 O15 4_576 2_656 88.30(14)
O8 In1 O16 4_576 . 93.93(14)
O15 In1 O16 2_656 . 174.56(15)
O8 In1 O13 4_576 3_776 178.09(14)
O15 In1 O13 2_656 3_776 92.16(14)
O16 In1 O13 . 3_776 85.46(14)
O8 In1 O6 4_576 . 93.25(15)
O15 In1 O6 2_656 . 91.97(14)
O16 In1 O6 . . 92.87(14)
O13 In1 O6 3_776 . 88.58(14)
O8 In1 O2 4_576 2_656 89.12(15)
O15 In1 O2 2_656 2_656 88.41(14)
O16 In1 O2 . 2_656 86.66(14)
O13 In1 O2 3_776 2_656 89.04(14)
O6 In1 O2 . 2_656 177.61(15)
O19 In2 O1 . 2_655 88.12(14)
O19 In2 O20 . 2_655 176.74(15)
O1 In2 O20 2_655 2_655 94.84(14)
O19 In2 O9 . 2_655 93.69(14)
O1 In2 O9 2_655 2_655 94.94(15)
O20 In2 O9 2_655 2_655 87.44(14)
O19 In2 O5 . . 91.91(14)
O1 In2 O5 2_655 . 176.90(15)
O20 In2 O5 2_655 . 85.07(14)
O9 In2 O5 2_655 . 88.15(15)
O19 In2 O12 . . 92.45(14)
O1 In2 O12 2_655 . 88.59(15)
O20 In2 O12 2_655 . 86.25(14)
O9 In2 O12 2_655 . 173.01(14)
O5 In2 O12 . . 88.31(15)
O1 As1 O2 . . 115.77(19)
O1 As1 O3 . . 107.6(2)
O2 As1 O3 . . 115.3(2)
O1 As1 O4 . . 106.90(18)
O2 As1 O4 . . 103.23(19)
O3 As1 O4 . . 107.3(2)
O5 As2 O6 . . 116.35(18)
O5 As2 O7 . . 112.1(2)
O6 As2 O7 . . 108.9(2)
O5 As2 O4 . . 108.92(17)
O6 As2 O4 . . 105.14(19)
O7 As2 O4 . . 104.4(2)
O8 As3 O9 . . 113.89(19)
O8 As3 O10 . . 108.4(2)
O9 As3 O10 . . 115.2(2)
O8 As3 O11 . . 107.04(18)
O9 As3 O11 . . 105.20(19)
O10 As3 O11 . . 106.6(2)
O8 As3 H10B . . 134(3)
O9 As3 H10B . . 104(4)
O10 As3 H10B . . 29(2)
O11 As3 H10B . . 85(3)
O12 As4 O13 . . 116.89(18)
O12 As4 O14 . . 111.5(2)
O13 As4 O14 . . 110.69(19)
O12 As4 O11 . . 102.54(19)
O13 As4 O11 . . 108.15(18)
O14 As4 O11 . . 106.2(2)
O15 As5 O16 . . 115.00(19)
O15 As5 O17 . . 110.4(2)
O16 As5 O17 . . 107.88(19)
O15 As5 O18 . . 107.91(19)
O16 As5 O18 . . 111.48(19)
O17 As5 O18 . . 103.57(19)
O19 As6 O20 . . 115.11(19)
O19 As6 O21 . . 109.1(2)
O20 As6 O21 . . 109.8(2)
O19 As6 O22 . . 108.55(18)
O20 As6 O22 . . 110.97(19)
O21 As6 O22 . . 102.6(2)
As1 O1 In2 . 2_645 130.7(2)
As1 O2 In1 . 2_646 127.1(2)
As1 O3 H3A . . 108(9)
As1 O3 H3B . . 125(9)
H3A O3 H3B . . 86(10)
As2 O4 As1 . . 131.6(2)
As2 O5 In2 . . 125.06(19)
As2 O6 In1 . . 126.13(19)
As2 O7 H7 . . 122(5)
As3 O8 In1 . 4_675 127.7(2)
As3 O9 In2 . 2_645 125.7(2)
As3 O10 H10A . . 124(9)
As3 O10 H10B . . 83(9)
H10A O10 H10B . . 140(10)
As4 O11 As3 . . 131.6(2)
As4 O12 In2 . . 128.4(2)
As4 O13 In1 . 3_776 126.65(19)
As5 O15 In1 . 2_646 137.5(2)
As5 O16 In1 . . 131.3(2)
As6 O19 In2 . . 134.9(2)
As6 O20 In2 . 2_645 133.5(2)
As6 O21 H21 . . 119(5)
As6 O22 H22 . . 109(5)

loop_
_geom_bond_atom_site_label_1
_geom_bond_atom_site_label_2
_geom_bond_site_symmetry_2
_geom_bond_distance
_geom_bond_publ_flag
In1 O8 4_576 2.098(4) y
In1 O15 2_656 2.114(4) y
In1 O16 . 2.122(4) y
In1 O13 3_776 2.142(3) y
In1 O6 . 2.145(4) y
In1 O2 2_656 2.201(4) y
In2 O19 . 2.099(4) y
In2 O1 2_655 2.110(3) y
In2 O20 2_655 2.130(4) y
In2 O9 2_655 2.143(4) y
In2 O5 . 2.148(3) y
In2 O12 . 2.190(4) y
As1 O1 . 1.648(3) y
As1 O2 . 1.660(4) y
As1 O3 . 1.691(4) y
As1 O4 . 1.747(4) y
As2 O5 . 1.651(3) y
As2 O6 . 1.653(3) y
As2 O7 . 1.721(4) y
As2 O4 . 1.726(4) y
As3 O8 . 1.648(4) y
As3 O9 . 1.657(4) y
As3 O10 . 1.701(4) y
As3 O11 . 1.743(4) y
As4 O12 . 1.650(4) y
As4 O13 . 1.651(3) y
As4 O14 . 1.709(4) y
As4 O11 . 1.728(4) y
As5 O15 . 1.647(4) y
As5 O16 . 1.664(4) y
As5 O17 . 1.715(4) y
As5 O18 . 1.718(4) y
As6 O19 . 1.654(4) y
As6 O20 . 1.657(4) y
As6 O21 . 1.712(4) y
As6 O22 . 1.714(4) y
O3 H3A . 0.88(4) ?
O3 H3B . 0.88(4) ?
O7 H7 . 0.86(8) ?
O10 H10A . 0.89(4) ?
O10 H10B . 0.89(4) ?
O21 H21 . 0.86(4) ?
O22 H22 . 0.87(4) ?

loop_
_geom_hbond_atom_site_label_D
_geom_hbond_atom_site_label_H
_geom_hbond_atom_site_label_A
_geom_hbond_site_symmetry_A
_geom_hbond_distance_DH
_geom_hbond_distance_HA
_geom_hbond_distance_DA
_geom_hbond_angle_DHA
O3 H3A O9 3_766 0.88(4) 2.11(9) 2.853(6) 142(12)
O3 H3A O15 . 0.88(4) 2.60(11) 3.235(6) 130(11)
O3 H3B O3 3_766 0.88(4) 2.29(8) 3.069(9) 146(11)
O7 H7 O7 3_776 0.86(8) 2.52(8) 3.091(9) 125(6)
O7 H7 O12 . 0.86(8) 2.21(8) 2.944(6) 143(7)
O10 H10A O6 4_675 0.89(4) 2.62(13) 3.137(6) 118(11)
O10 H10A O10 3_765 0.89(4) 2.13(7) 2.961(8) 155(12)
O10 H10B O18 1_554 0.89(4) 2.59(13) 3.134(6) 120(11)
O10 H10B O20 . 0.89(4) 2.26(8) 3.085(6) 153(13)
O21 H21 O13 4_575 0.86(4) 1.95(5) 2.702(5) 147(7)
O21 H21 O18 1_554 0.86(4) 2.52(7) 3.041(6) 120(6)
O22 H22 O7 4_575 0.87(4) 2.38(6) 2.965(6) 125(6)
O22 H22 O12 2_645 0.87(4) 2.41(6) 3.100(6) 137(6)
O22 H22 O16 4_575 0.87(4) 2.42(6) 2.952(5) 120(6)
